data_7034987
loop_
_publ_author_name
'Bortoluzzi, Marco'
'Marchetti, Fabio'
'Murrali, Maria Grazia'
'Pampaloni, Guido'
'Zacchini, Stefano'

_publ_section_title
;
 The chlorinating behaviour of WCl6 towards \a-aminoacids.
;
_journal_issue 18
_journal_name_full 'Dalton transactions (Cambridge, England : 2003)'
_journal_page_first 8729
_journal_page_last 8738
_journal_paper_doi 10.1039/c5dt00518c
_journal_volume 44
_journal_year 2015
_chemical_absolute_configuration ad
_chemical_formula_sum 'C5 H9 Cl6 N O2 W'
_chemical_formula_weight 511.68
_chemical_name_systematic
; 
 ? 
;
_space_group_IT_number 19
_symmetry_cell_setting orthorhombic
_symmetry_space_group_name_Hall 'P 2ac 2ab'
_symmetry_space_group_name_H-M 'P 21 21 21'
_atom_sites_solution_hydrogens geom
_atom_sites_solution_primary direct
_atom_sites_solution_secondary difmap
_audit_creation_method SHELXL-97
_audit_update_record
;
2014-12-09 deposited with the CCDC.
2015-04-01 downloaded from the CCDC.
;
_cell_angle_alpha 90.00
_cell_angle_beta 90.00
_cell_angle_gamma 90.00
_cell_formula_units_Z 4
_cell_length_a 6.6352(8)
_cell_length_b 13.0006(16)
_cell_length_c 15.6451(19)
_cell_measurement_reflns_used 6336
_cell_measurement_temperature 100(2)
_cell_measurement_theta_max 28.4115
_cell_measurement_theta_min 2.604
_cell_volume 1349.6(3)
_computing_cell_refinement 'APEX2 (Bruker AXS, 2006)'
_computing_data_collection 'APEX2 (Bruker AXS, 2006)'
_computing_data_reduction 'SAINT (Bruker AXS, 2004)'
_computing_molecular_graphics 'ORTEPII (Johnson, 1996)'
_computing_publication_material 'XCIF (Bruker AXS, 2001)'
_computing_structure_refinement 'SHELXL-97 (Sheldrick, 1997)'
_computing_structure_solution 'SHELXS-97 (Sheldrick, 1990)'
_diffrn_ambient_temperature 100(2)
_diffrn_measured_fraction_theta_full 0.974
_diffrn_measured_fraction_theta_max 0.974
_diffrn_measurement_device_type 'CCD area detector'
_diffrn_measurement_method 'phi and omega scans'
_diffrn_radiation_monochromator graphite
_diffrn_radiation_source 'fine-focus sealed tube'
_diffrn_radiation_type MoK\a
_diffrn_radiation_wavelength 0.71073
_diffrn_reflns_av_R_equivalents 0.0379
_diffrn_reflns_av_unetI/netI 0.0441
_diffrn_reflns_limit_h_max 8
_diffrn_reflns_limit_h_min -8
_diffrn_reflns_limit_k_max 16
_diffrn_reflns_limit_k_min -17
_diffrn_reflns_limit_l_max 20
_diffrn_reflns_limit_l_min -20
_diffrn_reflns_number 11655
_diffrn_reflns_theta_full 28.63
_diffrn_reflns_theta_max 28.63
_diffrn_reflns_theta_min 2.04
_exptl_absorpt_coefficient_mu 9.726
_exptl_absorpt_correction_T_max 0.4142
_exptl_absorpt_correction_T_min 0.3052
_exptl_absorpt_correction_type empirical
_exptl_absorpt_process_details
; 
 Data were corrected for Lorentz polarization and absorption
 effects (empirical absorption correction SADABS).
 R(int) =  0.1589 (selected reflections only, before parameter refinement)
 R(int) =  0.0701 (selected reflections only, after parameter refinement)
;
_exptl_crystal_colour yellow
_exptl_crystal_density_diffrn 2.518
_exptl_crystal_density_method 'not measured'
_exptl_crystal_description prism
_exptl_crystal_F_000 952
_exptl_crystal_size_max 0.16
_exptl_crystal_size_mid 0.15
_exptl_crystal_size_min 0.11
_refine_diff_density_max 1.185
_refine_diff_density_min -1.596
_refine_diff_density_rms 0.176
_refine_ls_abs_structure_details 'Flack H D (1983), Acta Cryst. A39, 876-881'
_refine_ls_abs_structure_Flack 0.015(7)
_refine_ls_extinction_method none
_refine_ls_goodness_of_fit_ref 1.008
_refine_ls_hydrogen_treatment mixed
_refine_ls_matrix_type full
_refine_ls_number_parameters 142
_refine_ls_number_reflns 3260
_refine_ls_number_restraints 2
_refine_ls_restrained_S_all 1.008
_refine_ls_R_factor_all 0.0248
_refine_ls_R_factor_gt 0.0235
_refine_ls_shift/su_max 0.001
_refine_ls_shift/su_mean 0.000
_refine_ls_structure_factor_coef Fsqd
_refine_ls_weighting_details 'calc w=1/[\s^2^(Fo^2^)+(0.0054P)^2^+0.0000P] where P=(Fo^2^+2Fc^2^)/3'
_refine_ls_weighting_scheme calc
_refine_ls_wR_factor_gt 0.0460
_refine_ls_wR_factor_ref 0.0463
_reflns_number_gt 3151
_reflns_number_total 3260
_reflns_threshold_expression >2sigma(I)
_cod_data_source_file c5dt00518c2.cif
_cod_data_source_block 1a
_cod_depositor_comments 'Adding full bibliography for 7034987--7034988.cif.'
_cod_original_sg_symbol_H-M P2(1)2(1)2(1)
_cod_database_code 7034987

loop_
_symmetry_equiv_pos_as_xyz
'x, y, z'
'-x+1/2, -y, z+1/2'
'-x, y+1/2, -z+1/2'
'x+1/2, -y+1/2, -z'

loop_
_atom_site_label
_atom_site_type_symbol
_atom_site_fract_x
_atom_site_fract_y
_atom_site_fract_z
_atom_site_U_iso_or_equiv
_atom_site_adp_type
_atom_site_occupancy
_atom_site_symmetry_multiplicity
_atom_site_calc_flag
_atom_site_refinement_flags
C1 C -0.1440(7) 0.2293(4) 0.2173(3) 0.0176(10) Uani 1 1 d .
C2 C 0.0817(7) 0.2240(4) 0.2171(3) 0.0165(10) Uani 1 1 d .
H2 H 0.1285 0.1509 0.2183 0.020 Uiso 1 1 calc R
C3 C 0.1797(7) 0.2861(4) 0.2898(3) 0.0217(11) Uani 1 1 d .
H3A H 0.0944 0.2852 0.3417 0.026 Uiso 1 1 calc R
H3B H 0.3144 0.2583 0.3043 0.026 Uiso 1 1 calc R
C4 C 0.1960(7) 0.3938(4) 0.2535(3) 0.0223(11) Uani 1 1 d .
H4A H 0.2951 0.4354 0.2859 0.027 Uiso 1 1 calc R
H4B H 0.0639 0.4292 0.2545 0.027 Uiso 1 1 calc R
C5 C 0.2665(7) 0.3754(3) 0.1624(3) 0.0203(9) Uani 1 1 d .
H5A H 0.4143 0.3652 0.1602 0.024 Uiso 1 1 calc R
H5B H 0.2296 0.4337 0.1249 0.024 Uiso 1 1 calc R
Cl1 Cl -0.2484(2) 0.16158(9) 0.30499(8) 0.0297(3) Uani 1 1 d .
Cl2 Cl 0.04482(15) -0.13235(8) 0.53331(8) 0.0175(2) Uani 1 1 d .
Cl3 Cl -0.07786(17) 0.11320(9) 0.51939(8) 0.0234(3) Uani 1 1 d .
Cl4 Cl 0.2500(2) 0.01913(8) 0.38494(6) 0.0242(2) Uani 1 1 d .
Cl5 Cl 0.51834(16) -0.06511(9) 0.54724(7) 0.0212(3) Uani 1 1 d .
Cl6 Cl 0.18891(16) 0.03203(10) 0.67886(7) 0.0206(2) Uani 1 1 d .
N1 N 0.1555(6) 0.2780(3) 0.1364(3) 0.0180(9) Uani 1 1 d D
H10 H 0.241(6) 0.238(3) 0.108(3) 0.022 Uiso 1 1 d D
H11 H 0.042(5) 0.291(4) 0.108(3) 0.022 Uiso 1 1 d D
O1 O 0.3694(5) 0.1507(2) 0.5339(2) 0.0279(8) Uani 1 1 d .
O2 O -0.2468(5) 0.2722(2) 0.1675(2) 0.0232(7) Uani 1 1 d .
W1 W 0.23578(3) 0.040468(13) 0.531128(11) 0.01417(5) Uani 1 1 d .

loop_
_atom_site_aniso_label
_atom_site_aniso_U_11
_atom_site_aniso_U_22
_atom_site_aniso_U_33
_atom_site_aniso_U_23
_atom_site_aniso_U_13
_atom_site_aniso_U_12
C1 0.023(3) 0.012(3) 0.018(3) -0.006(2) 0.002(2) -0.0015(19)
C2 0.022(2) 0.015(2) 0.012(2) 0.0005(19) 0.0005(19) 0.0068(19)
C3 0.020(2) 0.033(3) 0.012(3) -0.003(2) -0.0043(18) 0.001(2)
C4 0.017(2) 0.026(3) 0.024(3) -0.008(2) -0.0017(19) -0.003(2)
C5 0.017(2) 0.022(2) 0.022(2) -0.0027(18) 0.000(2) -0.001(2)
Cl1 0.0345(7) 0.0256(6) 0.0289(7) 0.0075(5) 0.0061(7) -0.0018(7)
Cl2 0.0221(5) 0.0131(5) 0.0174(6) 0.0019(5) -0.0036(5) -0.0016(4)
Cl3 0.0307(6) 0.0208(6) 0.0186(7) 0.0025(5) -0.0011(5) 0.0087(5)
Cl4 0.0391(6) 0.0223(6) 0.0111(5) 0.0015(4) 0.0032(6) 0.0056(6)
Cl5 0.0195(5) 0.0237(7) 0.0203(7) 0.0033(5) 0.0039(4) 0.0013(4)
Cl6 0.0240(5) 0.0255(6) 0.0124(6) -0.0026(5) -0.0014(4) 0.0044(5)
N1 0.021(2) 0.021(2) 0.012(2) -0.0017(18) 0.0013(16) 0.0073(17)
O1 0.0356(19) 0.0173(19) 0.031(2) -0.0013(17) -0.0022(18) -0.0064(14)
O2 0.0250(17) 0.0219(16) 0.0228(17) -0.0012(13) -0.0024(18) 0.0030(18)
W1 0.02173(9) 0.01113(8) 0.00966(9) 0.00014(7) 0.00028(8) -0.00107(8)

loop_
_atom_type_symbol
_atom_type_description
_atom_type_scat_dispersion_real
_atom_type_scat_dispersion_imag
_atom_type_scat_source
C C 0.0033 0.0016 'International Tables Vol C Tables 4.2.6.8 and 6.1.1.4'
H H 0.0000 0.0000 'International Tables Vol C Tables 4.2.6.8 and 6.1.1.4'
N N 0.0061 0.0033 'International Tables Vol C Tables 4.2.6.8 and 6.1.1.4'
O O 0.0106 0.0060 'International Tables Vol C Tables 4.2.6.8 and 6.1.1.4'
Cl Cl 0.1484 0.1585 'International Tables Vol C Tables 4.2.6.8 and 6.1.1.4'
W W -0.8490 6.8722 'International Tables Vol C Tables 4.2.6.8 and 6.1.1.4'

loop_
_geom_angle_atom_site_label_1
_geom_angle_atom_site_label_2
_geom_angle_atom_site_label_3
_geom_angle
O2 C1 C2 126.9(5)
O2 C1 Cl1 121.5(4)
C2 C1 Cl1 111.7(4)
C1 C2 N1 107.5(4)
C1 C2 C3 113.4(4)
N1 C2 C3 103.6(4)
C1 C2 H2 110.7
N1 C2 H2 110.7
C3 C2 H2 110.7
C4 C3 C2 103.8(4)
C4 C3 H3A 111.0
C2 C3 H3A 111.0
C4 C3 H3B 111.0
C2 C3 H3B 111.0
H3A C3 H3B 109.0
C3 C4 C5 103.1(4)
C3 C4 H4A 111.1
C5 C4 H4A 111.1
C3 C4 H4B 111.1
C5 C4 H4B 111.1
H4A C4 H4B 109.1
C4 C5 N1 103.5(4)
C4 C5 H5A 111.1
N1 C5 H5A 111.1
C4 C5 H5B 111.1
N1 C5 H5B 111.1
H5A C5 H5B 109.0
C5 N1 C2 108.5(3)
C5 N1 H10 108(3)
C2 N1 H10 110(3)
C5 N1 H11 113(3)
C2 N1 H11 103(3)
H10 N1 H11 113(4)
O1 W1 Cl3 97.42(11)
O1 W1 Cl4 96.09(13)
Cl3 W1 Cl4 90.42(5)
O1 W1 Cl6 94.86(13)
Cl3 W1 Cl6 88.73(4)
Cl4 W1 Cl6 169.04(4)
O1 W1 Cl5 94.26(12)
Cl3 W1 Cl5 168.17(4)
Cl4 W1 Cl5 90.20(4)
Cl6 W1 Cl5 88.42(4)
O1 W1 Cl2 176.77(12)
Cl3 W1 Cl2 85.09(4)
Cl4 W1 Cl2 85.90(4)
Cl6 W1 Cl2 83.14(4)
Cl5 W1 Cl2 83.17(4)

loop_
_geom_bond_atom_site_label_1
_geom_bond_atom_site_label_2
_geom_bond_distance
C1 O2 1.177(5)
C1 C2 1.499(6)
C1 Cl1 1.772(5)
C2 N1 1.525(6)
C2 C3 1.539(6)
C2 H2 1.0000
C3 C4 1.515(6)
C3 H3A 0.9900
C3 H3B 0.9900
C4 C5 1.519(6)
C4 H4A 0.9900
C4 H4B 0.9900
C5 N1 1.520(6)
C5 H5A 0.9900
C5 H5B 0.9900
Cl2 W1 2.5796(11)
Cl3 W1 2.2931(11)
Cl4 W1 2.3058(11)
Cl5 W1 2.3372(11)
Cl6 W1 2.3347(12)
N1 H10 0.885(19)
N1 H11 0.891(19)
O1 W1 1.685(3)

loop_
_geom_hbond_atom_site_label_D
_geom_hbond_atom_site_label_H
_geom_hbond_atom_site_label_A
_geom_hbond_distance_DH
_geom_hbond_distance_HA
_geom_hbond_distance_DA
_geom_hbond_angle_DHA
_geom_hbond_site_symmetry_A
N1 H10 Cl2 0.885(19) 2.300(19) 3.185(4) 179(4) 2_554
N1 H11 O2 0.891(19) 2.14(4) 2.714(5) 121(4) .
N1 H11 Cl2 0.891(19) 2.49(4) 3.190(4) 136(4) 3

loop_
_geom_torsion_atom_site_label_1
_geom_torsion_atom_site_label_2
_geom_torsion_atom_site_label_3
_geom_torsion_atom_site_label_4
_geom_torsion
O2 C1 C2 N1 -4.1(7)
Cl1 C1 C2 N1 176.2(3)
O2 C1 C2 C3 109.7(6)
Cl1 C1 C2 C3 -69.9(4)
C1 C2 C3 C4 -85.8(5)
N1 C2 C3 C4 30.4(4)
C2 C3 C4 C5 -42.2(4)
C3 C4 C5 N1 36.9(4)
C4 C5 N1 C2 -18.1(5)
C1 C2 N1 C5 112.8(4)
C3 C2 N1 C5 -7.5(5)
